data_1517438
loop_
_publ_author_name
'Peng, Xie-Xue'
'Deng, Yun-Jing'
'Yang, Xiu-Long'
'Zhang, Lin'
'Yu, Wei'
'Han, Bing'

_publ_section_title
;
 Iminoxyl Radical-Promoted Dichotomous Cyclizations: Efficient
 Oxyoximation and Aminooximation of Alkenes.
;
_journal_issue 17
_journal_name_full 'Organic letters'
_journal_page_first 4650
_journal_paper_doi 10.1021/ol502258n
_journal_volume 16
_journal_year 2014
_chemical_formula_moiety 'C19 H20 N2 O2'
_chemical_formula_sum 'C19 H20 N2 O2'
_chemical_formula_weight 308.37
_chemical_name_systematic
;
 ?
;
_space_group_crystal_system monoclinic
_space_group_IT_number 14
_space_group_name_Hall '-P 2ybc'
_space_group_name_H-M_alt 'P 1 21/c 1'
_symmetry_space_group_name_Hall '-P 2ybc'
_symmetry_space_group_name_H-M 'P 1 21/c 1'
_atom_sites_solution_hydrogens geom
_atom_sites_solution_primary iterative
_audit_creation_date 2014-08-15
_audit_creation_method
;
Olex2 1.2
(compiled 2014.07.22 svn.r2960 for OlexSys, GUI svn.r4862)
;
_cell_angle_alpha 90
_cell_angle_beta 102.907(3)
_cell_angle_gamma 90
_cell_formula_units_Z 4
_cell_length_a 12.1536(4)
_cell_length_b 17.3010(6)
_cell_length_c 7.9360(2)
_cell_measurement_reflns_used 2091
_cell_measurement_temperature 293(2)
_cell_measurement_theta_max 27.5930
_cell_measurement_theta_min 3.6330
_cell_volume 1626.54(9)
_computing_cell_refinement
;
CrysAlisPro, Agilent Technologies,
Version 1.171.36.28 (release 01-02-2013 CrysAlis171 .NET)
(compiled Feb  1 2013,16:14:44)
;
_computing_data_collection
;
CrysAlisPro, Agilent Technologies,
Version 1.171.36.28 (release 01-02-2013 CrysAlis171 .NET)
(compiled Feb  1 2013,16:14:44)
;
_computing_data_reduction
;
CrysAlisPro, Agilent Technologies,
Version 1.171.36.28 (release 01-02-2013 CrysAlis171 .NET)
(compiled Feb  1 2013,16:14:44)
;
_computing_molecular_graphics 'Olex2 (Dolomanov et al., 2009)'
_computing_publication_material 'Olex2 (Dolomanov et al., 2009)'
_computing_structure_refinement 'ShelXL (Sheldrick, 2008)'
_computing_structure_solution
;
Superflip (Palatinus & Chapuis, 2007;Palatinus & van der Lee, 2008;
Palatinus et al., 2012)
;
_diffrn_ambient_temperature 293(2)
_diffrn_detector_area_resol_mean 16.0733
_diffrn_measured_fraction_theta_full 0.998
_diffrn_measured_fraction_theta_max 0.998
_diffrn_measurement_details
;
  1 omega -103.00  -77.80   1.2000    8.0000
omega____ theta____ kappa____ phi______ frames
    -      -19.3700  178.0000  120.0000 21

  2 omega   -1.00   92.60   1.2000    8.0000
omega____ theta____ kappa____ phi______ frames
    -       22.6512   57.0000  150.0000 78

  3 omega   -9.00   21.00   1.2000    8.0000
omega____ theta____ kappa____ phi______ frames
    -       22.6512   77.0000  -60.0000 25

  4 omega   71.00   96.20   1.2000    8.0000
omega____ theta____ kappa____ phi______ frames
    -       22.6512   77.0000  -60.0000 21

  5 omega  -12.00   48.00   1.2000    8.0000
omega____ theta____ kappa____ phi______ frames
    -       22.6512  -99.0000   60.0000 50

  6 omega    3.00   29.40   1.2000    8.0000
omega____ theta____ kappa____ phi______ frames
    -       22.6512   57.0000   30.0000 22
;
_diffrn_measurement_device_type 'SuperNova, Dual, Cu at zero, Eos'
_diffrn_measurement_method '\w scans'
_diffrn_orient_matrix_UB_11 0.0549706000
_diffrn_orient_matrix_UB_12 0.0114812000
_diffrn_orient_matrix_UB_13 0.0437050000
_diffrn_orient_matrix_UB_21 -0.0131474000
_diffrn_orient_matrix_UB_22 0.0387750000
_diffrn_orient_matrix_UB_23 -0.0256116000
_diffrn_orient_matrix_UB_31 -0.0197834000
_diffrn_orient_matrix_UB_32 0.0064086000
_diffrn_orient_matrix_UB_33 0.0765452000
_diffrn_radiation_monochromator mirror
_diffrn_radiation_type MoK\a
_diffrn_radiation_wavelength 0.71073
_diffrn_reflns_av_R_equivalents 0.0346
_diffrn_reflns_av_unetI/netI 0.0519
_diffrn_reflns_Laue_measured_fraction_full 0.998
_diffrn_reflns_Laue_measured_fraction_max 0.998
_diffrn_reflns_limit_h_max 15
_diffrn_reflns_limit_h_min -14
_diffrn_reflns_limit_k_max 21
_diffrn_reflns_limit_k_min -21
_diffrn_reflns_limit_l_max 9
_diffrn_reflns_limit_l_min -9
_diffrn_reflns_number 6762
_diffrn_reflns_point_group_measured_fraction_full 0.998
_diffrn_reflns_point_group_measured_fraction_max 0.998
_diffrn_reflns_theta_full 25.500
_diffrn_reflns_theta_max 26.019
_diffrn_reflns_theta_min 3.042
_diffrn_source 'SuperNova (Mo) X-ray Source'
_exptl_absorpt_coefficient_mu 0.082
_exptl_absorpt_correction_T_max 1.00000
_exptl_absorpt_correction_T_min 0.50974
_exptl_absorpt_correction_type multi-scan
_exptl_absorpt_process_details
;
CrysAlisPro, Agilent Technologies,
Version 1.171.36.28 (release 01-02-2013 CrysAlis171 .NET)
(compiled Feb  1 2013,16:14:44)
Empirical absorption correction using spherical harmonics,
 implemented in SCALE3 ABSPACK scaling algorithm.
;
_exptl_crystal_colour 'clear light colourless'
_exptl_crystal_density_diffrn 1.259
_exptl_crystal_description block
_exptl_crystal_F_000 656
_exptl_crystal_size_max 0.25
_exptl_crystal_size_mid 0.23
_exptl_crystal_size_min 0.2
_refine_diff_density_max 0.190
_refine_diff_density_min -0.187
_refine_diff_density_rms 0.041
_refine_ls_extinction_method none
_refine_ls_goodness_of_fit_ref 1.059
_refine_ls_hydrogen_treatment constr
_refine_ls_matrix_type full
_refine_ls_number_parameters 211
_refine_ls_number_reflns 3190
_refine_ls_number_restraints 0
_refine_ls_restrained_S_all 1.059
_refine_ls_R_factor_all 0.0753
_refine_ls_R_factor_gt 0.0544
_refine_ls_shift/su_max 0.000
_refine_ls_shift/su_mean 0.000
_refine_ls_structure_factor_coef Fsqd
_refine_ls_weighting_details
;
 w=1/[\s^2^(Fo^2^)+(0.0540P)^2^+0.3528P]
 where P=(Fo^2^+2Fc^2^)/3
;
_refine_ls_weighting_scheme calc
_refine_ls_wR_factor_gt 0.1244
_refine_ls_wR_factor_ref 0.1419
_reflns_Friedel_coverage 0.000
_reflns_number_gt 2353
_reflns_number_total 3190
_reflns_threshold_expression 'I > 2\s(I)'
_cod_data_source_file ol502258n_si_004.cif
_cod_data_source_block pengxx1210
_cod_depositor_comments 'Adding full bibliography for 1517435--1517439.cif.'
_cod_original_cell_volume 1626.55(9)
_cod_database_code 1517438
_shelxl_version_number 2013-2
_shelx_space_group_comment
;
The symmetry employed for this shelxl refinement is uniquely defined
by the following loop, which should always be used as a source of
symmetry information in preference to the above space-group names.
They are only intended as comments.
;
_reflns_odcompleteness_completeness 99.68
_reflns_odcompleteness_iscentric 1
_reflns_odcompleteness_theta 26.32
_olex2_refinement_description
;
1. Fixed Uiso
 At 1.2 times of:
  All C(H) groups, All C(H,H) groups
 At 1.5 times of:
  All C(H,H,H) groups, All O(H) groups
2.a Ternary CH refined with riding coordinates:
 C4(H4)
2.b Secondary CH2 refined with riding coordinates:
 C3(H3A,H3B)
2.c Aromatic/amide H refined with riding coordinates:
 C6(H6), C7(H7), C8(H8), C9(H9), C10(H10), C15(H15), C16(H16), C17(H17),
 C18(H18), C19(H19)
2.d Idealised Me refined as rotating group:
 C11(H11A,H11B,H11C), C12(H12A,H12B,H12C)
2.e Idealised tetrahedral OH refined as rotating group:
 O2(H2)
;
_olex2_submission_special_instructions 'No special instructions were received'

loop_
_space_group_symop_operation_xyz
'x, y, z'
'-x, y+1/2, -z+1/2'
'-x, -y, -z'
'x, -y-1/2, z-1/2'

loop_
_atom_site_label
_atom_site_type_symbol
_atom_site_fract_x
_atom_site_fract_y
_atom_site_fract_z
_atom_site_U_iso_or_equiv
_atom_site_adp_type
_atom_site_occupancy
_atom_site_site_symmetry_order
_atom_site_calc_flag
_atom_site_refinement_flags_posn
O1 O 0.74147(12) 0.56220(9) 0.54238(17) 0.0434(4) Uani 1 1 d .
O2 O 0.37197(12) 0.54733(9) 0.32443(19) 0.0435(4) Uani 1 1 d .
H2 H 0.3359 0.5150 0.3651 0.065 Uiso 1 1 calc GR
N1 N 0.75099(13) 0.55767(9) 0.38261(19) 0.0341(4) Uani 1 1 d .
N2 N 0.47556(14) 0.51598(10) 0.3120(2) 0.0377(4) Uani 1 1 d .
C1 C 0.83963(16) 0.57414(11) 0.3215(2) 0.0340(5) Uani 1 1 d .
C2 C 0.81841(17) 0.55487(12) 0.1302(3) 0.0380(5) Uani 1 1 d .
C3 C 0.68858(17) 0.54867(13) 0.0820(3) 0.0416(5) Uani 1 1 d .
H3A H 0.6553 0.5973 0.0352 0.050 Uiso 1 1 calc R
H3B H 0.6649 0.5085 -0.0036 0.050 Uiso 1 1 calc R
C4 C 0.65232(16) 0.52901(12) 0.2484(2) 0.0362(5) Uani 1 1 d .
H4 H 0.6469 0.4727 0.2583 0.043 Uiso 1 1 calc R
C5 C 0.94205(17) 0.60924(12) 0.4282(3) 0.0367(5) Uani 1 1 d .
C6 C 0.93407(19) 0.66237(13) 0.5569(3) 0.0444(5) Uani 1 1 d .
H6 H 0.8645 0.6716 0.5833 0.053 Uiso 1 1 calc R
C7 C 1.0283(2) 0.70137(14) 0.6455(3) 0.0548(6) Uani 1 1 d .
H7 H 1.0217 0.7371 0.7302 0.066 Uiso 1 1 calc R
C8 C 1.1325(2) 0.68761(15) 0.6088(3) 0.0581(7) Uani 1 1 d .
H8 H 1.1957 0.7146 0.6674 0.070 Uiso 1 1 calc R
C9 C 1.14244(19) 0.63385(15) 0.4851(3) 0.0554(6) Uani 1 1 d .
H9 H 1.2128 0.6235 0.4623 0.067 Uiso 1 1 calc R
C10 C 1.04829(18) 0.59537(14) 0.3954(3) 0.0472(6) Uani 1 1 d .
H10 H 1.0557 0.5595 0.3113 0.057 Uiso 1 1 calc R
C11 C 0.8700(2) 0.47601(14) 0.1013(3) 0.0538(6) Uani 1 1 d .
H11A H 0.8505 0.4634 -0.0195 0.081 Uiso 1 1 calc GR
H11B H 0.8409 0.4370 0.1656 0.081 Uiso 1 1 calc GR
H11C H 0.9506 0.4785 0.1396 0.081 Uiso 1 1 calc GR
C12 C 0.8588(2) 0.61739(14) 0.0224(3) 0.0548(6) Uani 1 1 d .
H12A H 0.8363 0.6042 -0.0979 0.082 Uiso 1 1 calc GR
H12B H 0.9396 0.6212 0.0552 0.082 Uiso 1 1 calc GR
H12C H 0.8259 0.6661 0.0420 0.082 Uiso 1 1 calc GR
C13 C 0.54255(17) 0.56529(12) 0.2662(2) 0.0341(5) Uani 1 1 d .
C14 C 0.51939(16) 0.64793(12) 0.2201(2) 0.0364(5) Uani 1 1 d .
C15 C 0.42184(19) 0.66943(14) 0.1008(3) 0.0468(6) Uani 1 1 d .
H15 H 0.3688 0.6321 0.0536 0.056 Uiso 1 1 calc R
C16 C 0.4035(2) 0.74562(15) 0.0524(3) 0.0552(6) Uani 1 1 d .
H16 H 0.3381 0.7591 -0.0279 0.066 Uiso 1 1 calc R
C17 C 0.4797(2) 0.80193(14) 0.1204(3) 0.0558(7) Uani 1 1 d .
H17 H 0.4658 0.8533 0.0880 0.067 Uiso 1 1 calc R
C18 C 0.5774(2) 0.78157(13) 0.2379(3) 0.0536(6) Uani 1 1 d .
H18 H 0.6299 0.8194 0.2843 0.064 Uiso 1 1 calc R
C19 C 0.59745(19) 0.70532(13) 0.2866(3) 0.0453(5) Uani 1 1 d .
H19 H 0.6639 0.6921 0.3647 0.054 Uiso 1 1 calc R

loop_
_atom_site_aniso_label
_atom_site_aniso_U_11
_atom_site_aniso_U_22
_atom_site_aniso_U_33
_atom_site_aniso_U_23
_atom_site_aniso_U_13
_atom_site_aniso_U_12
O1 0.0436(9) 0.0584(10) 0.0310(7) -0.0025(7) 0.0139(6) -0.0100(7)
O2 0.0343(8) 0.0516(9) 0.0475(9) 0.0036(7) 0.0155(6) -0.0021(7)
N1 0.0332(9) 0.0384(9) 0.0314(9) -0.0006(7) 0.0088(7) -0.0005(7)
N2 0.0324(9) 0.0462(10) 0.0349(9) -0.0015(8) 0.0086(7) -0.0029(8)
C1 0.0333(11) 0.0347(11) 0.0365(11) 0.0001(8) 0.0131(8) 0.0011(9)
C2 0.0392(11) 0.0394(12) 0.0386(11) -0.0014(9) 0.0152(9) -0.0001(9)
C3 0.0410(12) 0.0504(13) 0.0339(11) -0.0047(10) 0.0095(9) -0.0015(10)
C4 0.0345(11) 0.0357(11) 0.0379(11) -0.0047(9) 0.0074(8) -0.0042(9)
C5 0.0352(11) 0.0354(11) 0.0395(11) 0.0044(9) 0.0085(8) 0.0000(9)
C6 0.0391(12) 0.0444(13) 0.0489(13) -0.0025(10) 0.0078(9) -0.0010(10)
C7 0.0527(15) 0.0506(15) 0.0579(15) -0.0082(12) 0.0054(11) -0.0051(12)
C8 0.0386(13) 0.0607(16) 0.0688(16) 0.0012(14) -0.0011(11) -0.0122(12)
C9 0.0322(12) 0.0653(16) 0.0681(16) 0.0073(14) 0.0095(11) -0.0016(12)
C10 0.0379(12) 0.0528(14) 0.0530(13) -0.0003(11) 0.0147(10) 0.0002(11)
C11 0.0581(15) 0.0534(14) 0.0545(14) -0.0086(12) 0.0224(11) 0.0072(12)
C12 0.0571(15) 0.0627(16) 0.0469(13) 0.0095(12) 0.0168(11) -0.0064(13)
C13 0.0326(10) 0.0380(11) 0.0310(10) -0.0025(8) 0.0056(8) -0.0048(9)
C14 0.0360(11) 0.0402(12) 0.0360(11) -0.0030(9) 0.0143(8) -0.0027(9)
C15 0.0426(12) 0.0493(14) 0.0483(13) -0.0005(11) 0.0094(10) 0.0009(11)
C16 0.0556(15) 0.0564(16) 0.0544(14) 0.0089(12) 0.0140(11) 0.0166(13)
C17 0.0780(18) 0.0407(14) 0.0564(15) 0.0051(12) 0.0315(13) 0.0138(13)
C18 0.0701(17) 0.0378(13) 0.0570(14) -0.0051(11) 0.0228(12) -0.0074(12)
C19 0.0443(13) 0.0433(13) 0.0489(13) -0.0040(10) 0.0117(10) -0.0029(10)

loop_
_atom_type_symbol
_atom_type_description
_atom_type_scat_dispersion_real
_atom_type_scat_dispersion_imag
_atom_type_scat_source
C C 0.0033 0.0016 'International Tables Vol C Tables 4.2.6.8 and 6.1.1.4'
H H 0.0000 0.0000 'International Tables Vol C Tables 4.2.6.8 and 6.1.1.4'
N N 0.0061 0.0033 'International Tables Vol C Tables 4.2.6.8 and 6.1.1.4'
O O 0.0106 0.0060 'International Tables Vol C Tables 4.2.6.8 and 6.1.1.4'

loop_
_geom_angle_atom_site_label_1
_geom_angle_atom_site_label_2
_geom_angle_atom_site_label_3
_geom_angle
N2 O2 H2 109.5
O1 N1 C1 127.46(16)
O1 N1 C4 118.75(15)
C1 N1 C4 113.78(15)
C13 N2 O2 113.61(17)
N1 C1 C2 110.65(17)
N1 C1 C5 122.54(17)
C5 C1 C2 126.77(17)
C1 C2 C3 101.48(15)
C1 C2 C11 111.08(17)
C1 C2 C12 113.63(18)
C11 C2 C3 109.22(18)
C12 C2 C3 110.46(18)
C12 C2 C11 110.58(18)
C2 C3 H3A 110.5
C2 C3 H3B 110.5
H3A C3 H3B 108.7
C4 C3 C2 106.21(16)
C4 C3 H3A 110.5
C4 C3 H3B 110.5
N1 C4 C3 101.64(15)
N1 C4 H4 109.2
N1 C4 C13 112.30(15)
C3 C4 H4 109.2
C13 C4 C3 114.94(17)
C13 C4 H4 109.2
C6 C5 C1 120.37(18)
C6 C5 C10 118.0(2)
C10 C5 C1 121.43(19)
C5 C6 H6 119.6
C7 C6 C5 120.7(2)
C7 C6 H6 119.6
C6 C7 H7 119.9
C6 C7 C8 120.3(2)
C8 C7 H7 119.9
C7 C8 H8 120.1
C9 C8 C7 119.8(2)
C9 C8 H8 120.1
C8 C9 H9 120.0
C8 C9 C10 120.0(2)
C10 C9 H9 120.0
C5 C10 H10 119.4
C9 C10 C5 121.2(2)
C9 C10 H10 119.4
C2 C11 H11A 109.5
C2 C11 H11B 109.5
C2 C11 H11C 109.5
H11A C11 H11B 109.5
H11A C11 H11C 109.5
H11B C11 H11C 109.5
C2 C12 H12A 109.5
C2 C12 H12B 109.5
C2 C12 H12C 109.5
H12A C12 H12B 109.5
H12A C12 H12C 109.5
H12B C12 H12C 109.5
N2 C13 C4 112.27(18)
N2 C13 C14 127.60(19)
C14 C13 C4 119.97(17)
C15 C14 C13 120.65(19)
C19 C14 C13 121.11(19)
C19 C14 C15 118.1(2)
C14 C15 H15 119.8
C16 C15 C14 120.4(2)
C16 C15 H15 119.8
C15 C16 H16 119.4
C17 C16 C15 121.2(2)
C17 C16 H16 119.4
C16 C17 H17 120.4
C16 C17 C18 119.2(2)
C18 C17 H17 120.4
C17 C18 H18 119.9
C19 C18 C17 120.2(2)
C19 C18 H18 119.9
C14 C19 H19 119.6
C18 C19 C14 120.8(2)
C18 C19 H19 119.6

loop_
_geom_bond_atom_site_label_1
_geom_bond_atom_site_label_2
_geom_bond_distance
O1 N1 1.3010(19)
O2 H2 0.8200
O2 N2 1.394(2)
N1 C1 1.308(2)
N1 C4 1.499(2)
N2 C13 1.287(2)
C1 C2 1.519(3)
C1 C5 1.471(3)
C2 C3 1.542(3)
C2 C11 1.540(3)
C2 C12 1.527(3)
C3 H3A 0.9700
C3 H3B 0.9700
C3 C4 1.521(3)
C4 H4 0.9800
C4 C13 1.509(3)
C5 C6 1.393(3)
C5 C10 1.394(3)
C6 H6 0.9300
C6 C7 1.379(3)
C7 H7 0.9300
C7 C8 1.382(3)
C8 H8 0.9300
C8 C9 1.377(4)
C9 H9 0.9300
C9 C10 1.377(3)
C10 H10 0.9300
C11 H11A 0.9600
C11 H11B 0.9600
C11 H11C 0.9600
C12 H12A 0.9600
C12 H12B 0.9600
C12 H12C 0.9600
C13 C14 1.487(3)
C14 C15 1.392(3)
C14 C19 1.393(3)
C15 H15 0.9300
C15 C16 1.377(3)
C16 H16 0.9300
C16 C17 1.369(3)
C17 H17 0.9300
C17 C18 1.382(4)
C18 H18 0.9300
C18 C19 1.381(3)
C19 H19 0.9300

loop_
_geom_torsion_atom_site_label_1
_geom_torsion_atom_site_label_2
_geom_torsion_atom_site_label_3
_geom_torsion_atom_site_label_4
_geom_torsion
O1 N1 C1 C2 175.47(18)
O1 N1 C1 C5 -6.7(3)
O1 N1 C4 C3 168.56(17)
O1 N1 C4 C13 45.2(2)
O2 N2 C13 C4 -178.16(14)
O2 N2 C13 C14 -2.7(3)
N1 C1 C2 C3 17.3(2)
N1 C1 C2 C11 -98.7(2)
N1 C1 C2 C12 135.87(19)
N1 C1 C5 C6 -34.7(3)
N1 C1 C5 C10 150.4(2)
N1 C4 C13 N2 -112.76(19)
N1 C4 C13 C14 71.4(2)
N2 C13 C14 C15 -50.0(3)
N2 C13 C14 C19 134.0(2)
C1 N1 C4 C3 -12.7(2)
C1 N1 C4 C13 -136.06(18)
C1 C2 C3 C4 -24.4(2)
C1 C5 C6 C7 -173.4(2)
C1 C5 C10 C9 173.9(2)
C2 C1 C5 C6 142.8(2)
C2 C1 C5 C10 -32.1(3)
C2 C3 C4 N1 22.8(2)
C2 C3 C4 C13 144.30(17)
C3 C4 C13 N2 131.69(18)
C3 C4 C13 C14 -44.1(2)
C4 N1 C1 C2 -3.1(2)
C4 N1 C1 C5 174.73(17)
C4 C13 C14 C15 125.2(2)
C4 C13 C14 C19 -50.9(3)
C5 C1 C2 C3 -160.44(19)
C5 C1 C2 C11 83.6(3)
C5 C1 C2 C12 -41.9(3)
C5 C6 C7 C8 -0.7(4)
C6 C5 C10 C9 -1.1(3)
C6 C7 C8 C9 -1.0(4)
C7 C8 C9 C10 1.6(4)
C8 C9 C10 C5 -0.6(4)
C10 C5 C6 C7 1.7(3)
C11 C2 C3 C4 92.9(2)
C12 C2 C3 C4 -145.26(18)
C13 C14 C15 C16 -176.86(19)
C13 C14 C19 C18 177.4(2)
C14 C15 C16 C17 -0.4(3)
C15 C14 C19 C18 1.2(3)
C15 C16 C17 C18 0.9(4)
C16 C17 C18 C19 -0.4(4)
C17 C18 C19 C14 -0.7(4)
C19 C14 C15 C16 -0.7(3)
